data_4002017
loop_
_publ_author_name
'Rivera, Jos\'e Mar\'ia'
'Reyes, Horacio'
'Cort\'es, Armando'
'Santillan, Rosa'
'Lacroix, Pascal G.'
'Lepetit, Christine'
'Nakatani, Keitaro'
'Farf\'an, Norberto'

_publ_contact_author
;     Jos\'e Norberto Farf\'an-Garc\'ia

      Departamento de Qu\'imica
      Centro de Investigaci\'on y de Estudios Avanzados
      del Instituto Polit\'ecnico Nacional
      Apartado Postal 14-740
      07000 M\'exico, D.F.
      M\'exico

;
_publ_section_title
;
 Second-Harmonic Generation within theP212121Space Group, in a Series of
 Chiral (Salicylaldiminato)tin Schiff Base Complexes
;
_journal_issue 5
_journal_name_full 'Chemistry of Materials'
_journal_page_first 1174
_journal_paper_doi 10.1021/cm051589+
_journal_volume 18
_journal_year 2006
_chemical_formula_sum 'C29 H34 N2 O3 Sn'
_chemical_formula_weight 577.27
_chemical_melting_point 469.1(10)
_chemical_name_systematic
;
 2,2-diphenyl-5-((1-methyl)propyl)-(4&#x00B4;-diethylaminobenzo[h])-6-aza-1,3-dioxa-6-en-2-stannacyclononen-4-one  
;
_space_group_IT_number 19
_symmetry_space_group_name_Hall 'P 2ac 2ab'
_symmetry_space_group_name_H-M 'P 21 21 21'
_atom_sites_solution_hydrogens geom
_atom_sites_solution_primary direct
_atom_sites_solution_secondary difmap
_audit_creation_method SHELXL-97
_cell_angle_alpha 90.00
_cell_angle_beta 90.00
_cell_angle_gamma 90.00
_cell_formula_units_Z 4
_cell_length_a 10.40840(10)
_cell_length_b 12.42620(10)
_cell_length_c 21.8325(2)
_cell_measurement_temperature 293(2)
_cell_volume 2823.75(4)
_computing_structure_refinement 'SHELXL-97 (Sheldrick, 1997)'
_diffrn_ambient_temperature 293(2)
_diffrn_measured_fraction_theta_full 0.986
_diffrn_measured_fraction_theta_max 0.986
_diffrn_radiation_monochromator graphite
_diffrn_radiation_source 'fine-focus sealed tube'
_diffrn_radiation_type MoK\a
_diffrn_radiation_wavelength 0.71073
_diffrn_reflns_av_R_equivalents 0.0422
_diffrn_reflns_av_sigmaI/netI 0.0205
_diffrn_reflns_limit_h_max 13
_diffrn_reflns_limit_h_min -13
_diffrn_reflns_limit_k_max 16
_diffrn_reflns_limit_k_min -16
_diffrn_reflns_limit_l_max 28
_diffrn_reflns_limit_l_min -28
_diffrn_reflns_number 37818
_diffrn_reflns_theta_full 27.49
_diffrn_reflns_theta_max 27.49
_diffrn_reflns_theta_min 3.41
_exptl_absorpt_coefficient_mu 0.935
_exptl_absorpt_correction_T_max 0.9838
_exptl_absorpt_correction_T_min 0.7682
_exptl_absorpt_process_details 'semi empirical correction through MULTISCAN procedure (PLATON)'
_exptl_crystal_colour Yellow
_exptl_crystal_density_diffrn 1.358
_exptl_crystal_density_method 'not measured'
_exptl_crystal_F_000 1184
_refine_diff_density_max 0.359
_refine_diff_density_min -0.392
_refine_diff_density_rms 0.040
_refine_ls_abs_structure_details 'Flack H D (1983), Acta Cryst. A39, 876-881'
_refine_ls_abs_structure_Flack -0.032(18)
_refine_ls_extinction_coef 0.0072(9)
_refine_ls_extinction_expression Fc^*^=kFc[1+0.001xFc^2^\l^3^/sin(2\q)]^-1/4^
_refine_ls_extinction_method SHELXL
_refine_ls_goodness_of_fit_ref 1.092
_refine_ls_hydrogen_treatment mixed
_refine_ls_matrix_type full
_refine_ls_number_parameters 360
_refine_ls_number_reflns 6396
_refine_ls_number_restraints 0
_refine_ls_restrained_S_all 1.092
_refine_ls_R_factor_all 0.0299
_refine_ls_R_factor_gt 0.0259
_refine_ls_shift/su_max 0.013
_refine_ls_shift/su_mean 0.001
_refine_ls_structure_factor_coef Fsqd
_refine_ls_weighting_details 'calc w=1/[\s^2^(Fo^2^)+(0.0334P)^2^+0.6812P] where P=(Fo^2^+2Fc^2^)/3'
_refine_ls_weighting_scheme calc
_refine_ls_wR_factor_gt 0.0640
_refine_ls_wR_factor_ref 0.0669
_reflns_number_gt 5967
_reflns_number_total 6396
_reflns_threshold_expression >2sigma(I)
_cod_data_source_file cm051589%2Bsi20050719_110756.cif
_cod_data_source_block compound6
_cod_depositor_comments
;
The following automatic conversions were performed:

'_chemical_melting_point' value '195-197 oC' was changed to
'469.1(10)' - it was converted from degrees Celsius(C) to Kelvins(K),
the average value was taken and precision was estimated.

Automatic conversion script
Id: cif_fix_values 2281 2013-09-26 08:29:07Z andrius 
;
_cod_original_sg_symbol_H-M P212121
_cod_database_code 4002017

loop_
_symmetry_equiv_pos_as_xyz
'x, y, z'
'-x+1/2, -y, z+1/2'
'x+1/2, -y+1/2, -z'
'-x, y+1/2, -z+1/2'

loop_
_atom_site_label
_atom_site_type_symbol
_atom_site_fract_x
_atom_site_fract_y
_atom_site_fract_z
_atom_site_U_iso_or_equiv
_atom_site_adp_type
_atom_site_occupancy
_atom_site_symmetry_multiplicity
_atom_site_calc_flag
_atom_site_refinement_flags
C16 C 1.0850(2) 0.45972(17) 0.95871(12) 0.0625(7) Uani 1 1 d G
C17 C 1.1861(3) 0.51096(18) 0.98833(17) 0.1072(17) Uani 1 1 d G
H17 H 1.1967 0.5849 0.9844 0.129 Uiso 1 1 calc R
C18 C 1.2713(3) 0.4516(3) 1.02386(19) 0.143(2) Uani 1 1 d G
H18 H 1.3390 0.4859 1.0437 0.172 Uiso 1 1 calc R
C19 C 1.2554(4) 0.3410(3) 1.0298(2) 0.152(3) Uani 1 1 d G
H19 H 1.3124 0.3013 1.0535 0.182 Uiso 1 1 calc R
C20 C 1.1543(4) 0.28981(17) 1.0001(2) 0.166(3) Uani 1 1 d G
H20 H 1.1436 0.2158 1.0041 0.199 Uiso 1 1 calc R
C21 C 1.0690(3) 0.34914(17) 0.96460(18) 0.124(2) Uani 1 1 d G
H21 H 1.0014 0.3149 0.9448 0.149 Uiso 1 1 calc R
C22 C 0.4296(4) 0.2150(3) 0.72561(15) 0.0674(8) Uani 1 1 d .
C23 C 0.3901(5) 0.2813(4) 0.6709(2) 0.0863(11) Uani 1 1 d .
C28 C 0.8722(5) 0.4712(4) 1.1472(2) 0.1045(14) Uiso 1 1 d .
H28A H 0.9480 0.4276 1.1509 0.157 Uiso 1 1 calc R
H28B H 0.7976 0.4277 1.1546 0.157 Uiso 1 1 calc R
H28C H 0.8754 0.5285 1.1767 0.157 Uiso 1 1 calc R
C1 C 0.6349(2) 0.4681(2) 0.88627(11) 0.0443(5) Uani 1 1 d .
C2 C 0.7346(3) 0.4085(2) 0.85805(12) 0.0481(6) Uani 1 1 d .
C3 C 0.7070(3) 0.3349(2) 0.81280(13) 0.0543(6) Uani 1 1 d .
H3 H 0.7744 0.2974 0.7947 0.065 Uiso 1 1 calc R
C4 C 0.5811(3) 0.3141(2) 0.79296(12) 0.0520(6) Uani 1 1 d .
C5 C 0.4804(3) 0.3720(2) 0.82223(13) 0.0544(6) Uani 1 1 d .
H5 H 0.3955 0.3596 0.8110 0.065 Uiso 1 1 calc R
C6 C 0.5077(2) 0.4450(3) 0.86646(12) 0.0510(5) Uani 1 1 d .
H6 H 0.4400 0.4819 0.8847 0.061 Uiso 1 1 calc R
C7 C 0.6518(2) 0.5439(2) 0.93355(10) 0.0428(5) Uani 1 1 d .
C8 C 0.7590(3) 0.6492(2) 1.01034(12) 0.0481(6) Uani 1 1 d .
C9 C 0.8805(3) 0.7191(2) 1.00956(13) 0.0493(6) Uani 1 1 d .
C10 C 0.9526(3) 0.6483(2) 0.83411(13) 0.0568(6) Uani 1 1 d .
C11 C 0.9770(4) 0.7571(3) 0.83801(17) 0.0876(13) Uani 1 1 d .
H11 H 0.9960 0.7875 0.8759 0.105 Uiso 1 1 calc R
C12 C 0.9737(6) 0.8218(4) 0.7866(2) 0.1144(19) Uani 1 1 d .
H12 H 0.9879 0.8954 0.7904 0.137 Uiso 1 1 calc R
C13 C 0.9503(5) 0.7796(4) 0.73099(18) 0.0940(13) Uani 1 1 d .
H13 H 0.9511 0.8231 0.6964 0.113 Uiso 1 1 calc R
C14 C 0.9256(5) 0.6734(4) 0.72598(17) 0.0934(13) Uani 1 1 d .
H14 H 0.9082 0.6444 0.6876 0.112 Uiso 1 1 calc R
C15 C 0.9256(4) 0.6067(3) 0.77677(16) 0.0784(10) Uani 1 1 d .
H15 H 0.9074 0.5338 0.7723 0.094 Uiso 1 1 calc R
C24 C 0.6626(4) 0.1858(3) 0.71587(19) 0.0768(10) Uani 1 1 d .
C25 C 0.7079(5) 0.0889(4) 0.7502(3) 0.0968(14) Uani 1 1 d .
C26 C 0.7487(3) 0.5893(2) 1.07175(13) 0.0573(7) Uani 1 1 d .
C27 C 0.8655(4) 0.5176(3) 1.08401(18) 0.0700(8) Uani 1 1 d .
C29 C 0.6235(3) 0.5270(3) 1.07607(15) 0.0693(8) Uani 1 1 d .
H29A H 0.5527 0.5746 1.0685 0.104 Uiso 1 1 calc R
H29B H 0.6154 0.4965 1.1163 0.104 Uiso 1 1 calc R
H29C H 0.6233 0.4704 1.0461 0.104 Uiso 1 1 calc R
N1 N 0.7606(2) 0.57531(15) 0.95798(9) 0.0435(4) Uani 1 1 d .
N2 N 0.5577(3) 0.2413(2) 0.74736(12) 0.0647(6) Uani 1 1 d .
O1 O 0.85746(18) 0.41978(17) 0.87498(10) 0.0618(5) Uani 1 1 d .
O2 O 0.97109(19) 0.69025(15) 0.97271(9) 0.0547(5) Uani 1 1 d .
O3 O 0.8878(2) 0.79584(17) 1.04459(11) 0.0659(6) Uani 1 1 d .
Sn1 Sn 0.942427(16) 0.553167(13) 0.914913(8) 0.04916(8) Uani 1 1 d .
H7 H 0.580(3) 0.574(2) 0.9497(12) 0.042(7) Uiso 1 1 d .
H8 H 0.694(3) 0.697(3) 1.0067(14) 0.060(9) Uiso 1 1 d .
H22A H 0.419(3) 0.135(3) 0.7133(14) 0.061(9) Uiso 1 1 d .
H22B H 0.368(4) 0.224(3) 0.7612(17) 0.072(10) Uiso 1 1 d .
H23A H 0.456(5) 0.266(4) 0.637(2) 0.103(15) Uiso 1 1 d .
H23B H 0.386(5) 0.353(4) 0.680(2) 0.101(15) Uiso 1 1 d .
H23C H 0.307(5) 0.274(4) 0.660(2) 0.100(15) Uiso 1 1 d .
H24A H 0.728(4) 0.240(3) 0.7100(17) 0.078(11) Uiso 1 1 d .
H24B H 0.629(4) 0.174(3) 0.6744(18) 0.079(11) Uiso 1 1 d .
H25A H 0.740(4) 0.103(3) 0.7906(18) 0.076(11) Uiso 1 1 d .
H25B H 0.788(6) 0.044(5) 0.732(3) 0.15(2) Uiso 1 1 d .
H25C H 0.629(7) 0.052(5) 0.757(3) 0.15(2) Uiso 1 1 d .
H26 H 0.755(3) 0.647(3) 1.0986(15) 0.069(10) Uiso 1 1 d .
H27A H 0.860(4) 0.454(4) 1.0556(18) 0.091(12) Uiso 1 1 d .
H27B H 0.937(4) 0.561(3) 1.0760(16) 0.075(10) Uiso 1 1 d .

loop_
_atom_site_aniso_label
_atom_site_aniso_U_11
_atom_site_aniso_U_22
_atom_site_aniso_U_33
_atom_site_aniso_U_23
_atom_site_aniso_U_13
_atom_site_aniso_U_12
C16 0.0434(14) 0.0517(15) 0.092(2) -0.0022(15) -0.0037(13) 0.0027(12)
C17 0.057(2) 0.072(2) 0.192(5) 0.022(3) -0.049(3) -0.0122(18)
C18 0.072(3) 0.114(4) 0.245(7) 0.027(5) -0.069(4) -0.002(3)
C19 0.105(4) 0.106(4) 0.244(8) 0.027(5) -0.066(5) 0.029(3)
C20 0.181(7) 0.060(3) 0.256(8) 0.015(4) -0.090(7) 0.017(4)
C21 0.126(4) 0.054(2) 0.192(5) -0.008(3) -0.065(4) 0.007(3)
C22 0.067(2) 0.0724(19) 0.0624(17) -0.0126(14) -0.0072(17) -0.0214(17)
C23 0.082(3) 0.096(3) 0.081(3) -0.005(2) -0.016(2) -0.015(2)
C1 0.0415(12) 0.0428(13) 0.0486(12) 0.0003(10) -0.0037(10) -0.0003(9)
C2 0.0446(13) 0.0441(12) 0.0556(14) -0.0030(11) 0.0017(11) -0.0037(10)
C3 0.0489(15) 0.0546(15) 0.0594(16) -0.0127(12) 0.0050(12) -0.0049(12)
C4 0.0571(17) 0.0500(14) 0.0491(13) -0.0023(10) -0.0026(11) -0.0077(12)
C5 0.0472(14) 0.0594(16) 0.0568(14) -0.0057(12) -0.0100(11) -0.0031(12)
C6 0.0432(12) 0.0565(14) 0.0534(13) -0.0007(13) -0.0045(10) 0.0031(13)
C7 0.0399(11) 0.0407(11) 0.0477(11) 0.0015(10) 0.0008(9) 0.0032(10)
C8 0.0471(13) 0.0412(12) 0.0559(14) -0.0072(11) -0.0043(11) 0.0044(11)
C9 0.0542(14) 0.0365(12) 0.0571(15) -0.0011(11) -0.0113(12) 0.0019(11)
C10 0.0421(13) 0.0701(16) 0.0581(14) -0.0064(12) 0.0043(13) -0.0098(14)
C11 0.115(3) 0.084(2) 0.0646(19) 0.0038(17) -0.002(2) -0.045(2)
C12 0.165(5) 0.097(3) 0.081(3) 0.021(2) -0.002(3) -0.066(3)
C13 0.084(3) 0.127(4) 0.071(2) 0.025(2) -0.003(2) -0.035(3)
C14 0.093(3) 0.131(4) 0.0566(18) -0.011(2) 0.0010(19) -0.018(3)
C15 0.079(2) 0.086(2) 0.0705(19) -0.0199(17) 0.0066(18) -0.005(2)
C24 0.077(2) 0.081(2) 0.073(2) -0.0301(19) 0.0039(19) -0.017(2)
C25 0.086(3) 0.077(3) 0.128(4) -0.023(3) -0.004(3) -0.003(2)
C26 0.0645(17) 0.0537(15) 0.0536(15) -0.0079(12) -0.0005(12) -0.0017(13)
C27 0.070(2) 0.0728(19) 0.0674(18) 0.0163(18) -0.0078(18) 0.0005(16)
C29 0.0716(19) 0.074(2) 0.0619(17) -0.0035(15) 0.0115(15) -0.0094(15)
N1 0.0423(10) 0.0385(11) 0.0497(10) -0.0032(8) -0.0002(8) 0.0029(8)
N2 0.0636(14) 0.0687(14) 0.0619(13) -0.0187(11) -0.0034(14) -0.0101(14)
O1 0.0387(9) 0.0588(12) 0.0878(14) -0.0302(10) -0.0012(9) -0.0027(8)
O2 0.0517(11) 0.0467(10) 0.0658(11) -0.0062(8) -0.0028(9) -0.0103(8)
O3 0.0710(13) 0.0482(11) 0.0785(14) -0.0145(10) -0.0096(11) -0.0038(10)
Sn1 0.03932(9) 0.04602(10) 0.06216(11) -0.00826(8) 0.00011(8) -0.00288(7)

loop_
_atom_type_symbol
_atom_type_description
_atom_type_scat_dispersion_real
_atom_type_scat_dispersion_imag
_atom_type_scat_source
C C 0.0033 0.0016 'International Tables Vol C Tables 4.2.6.8 and 6.1.1.4'
H H 0.0000 0.0000 'International Tables Vol C Tables 4.2.6.8 and 6.1.1.4'
N N 0.0061 0.0033 'International Tables Vol C Tables 4.2.6.8 and 6.1.1.4'
O O 0.0106 0.0060 'International Tables Vol C Tables 4.2.6.8 and 6.1.1.4'
Sn Sn -0.6537 1.4246 'International Tables Vol C Tables 4.2.6.8 and 6.1.1.4'

loop_
_geom_angle_atom_site_label_1
_geom_angle_atom_site_label_2
_geom_angle_atom_site_label_3
_geom_angle
C17 C16 C21 120.0
C17 C16 Sn1 119.38(13)
C21 C16 Sn1 120.10(13)
C16 C17 C18 120.0
C19 C18 C17 120.0
C20 C19 C18 120.0
C19 C20 C21 120.0
C20 C21 C16 120.0
N2 C22 C23 112.8(3)
C7 C1 C2 125.2(2)
C7 C1 C6 118.3(2)
C2 C1 C6 116.4(2)
O1 C2 C3 117.8(2)
O1 C2 C1 121.7(2)
C3 C2 C1 120.4(3)
C2 C3 C4 122.5(3)
N2 C4 C3 120.8(3)
N2 C4 C5 122.0(3)
C3 C4 C5 117.2(2)
C6 C5 C4 120.3(3)
C5 C6 C1 123.1(3)
N1 C7 C1 127.2(2)
N1 C8 C9 109.7(2)
N1 C8 C26 112.2(2)
C9 C8 C26 110.0(2)
O3 C9 O2 124.1(3)
O3 C9 C8 119.1(3)
O2 C9 C8 116.8(2)
C11 C10 C15 117.4(3)
C11 C10 Sn1 120.2(2)
C15 C10 Sn1 122.2(3)
C10 C11 C12 121.1(4)
C13 C12 C11 120.8(4)
C12 C13 C14 119.3(4)
C13 C14 C15 121.4(4)
C10 C15 C14 120.0(4)
N2 C24 C25 112.3(4)
C29 C26 C27 111.9(3)
C29 C26 C8 111.2(3)
C27 C26 C8 112.3(3)
C28 C27 C26 115.0(4)
C7 N1 C8 119.6(2)
C7 N1 Sn1 123.30(16)
C8 N1 Sn1 115.77(16)
C4 N2 C22 123.4(3)
C4 N2 C24 121.4(3)
C22 N2 C24 115.2(3)
C2 O1 Sn1 127.44(17)
C9 O2 Sn1 119.14(16)
O1 Sn1 C16 92.90(9)
O1 Sn1 C10 96.72(10)
C16 Sn1 C10 130.25(11)
O1 Sn1 N1 84.83(8)
C16 Sn1 N1 119.66(9)
C10 Sn1 N1 109.79(10)
O1 Sn1 O2 160.81(8)
C16 Sn1 O2 94.17(9)
C10 Sn1 O2 92.27(10)
N1 Sn1 O2 76.17(8)

loop_
_geom_bond_atom_site_label_1
_geom_bond_atom_site_label_2
_geom_bond_distance
C16 C17 1.3900
C16 C21 1.3900
C16 Sn1 2.1127(18)
C17 C18 1.3900
C18 C19 1.3900
C19 C20 1.3900
C20 C21 1.3900
C22 N2 1.452(4)
C22 C23 1.508(6)
C28 C27 1.497(6)
C1 C7 1.409(3)
C1 C2 1.416(4)
C1 C6 1.422(4)
C2 O1 1.338(3)
C2 C3 1.377(4)
C3 C4 1.405(4)
C4 N2 1.367(3)
C4 C5 1.422(4)
C5 C6 1.356(4)
C7 N1 1.311(3)
C8 N1 1.466(3)
C8 C9 1.534(4)
C8 C26 1.537(4)
C9 O3 1.224(3)
C9 O2 1.291(4)
C10 C11 1.378(5)
C10 C15 1.384(4)
C10 Sn1 2.126(3)
C11 C12 1.381(6)
C12 C13 1.344(6)
C13 C14 1.349(7)
C14 C15 1.385(6)
C24 N2 1.463(5)
C24 C25 1.495(7)
C26 C29 1.520(5)
C26 C27 1.531(5)
N1 Sn1 2.131(2)
O1 Sn1 2.0711(18)
O2 Sn1 2.1408(18)

loop_
_geom_torsion_atom_site_label_1
_geom_torsion_atom_site_label_2
_geom_torsion_atom_site_label_3
_geom_torsion_atom_site_label_4
_geom_torsion
C21 C16 C17 C18 0.0
Sn1 C16 C17 C18 171.8(2)
C16 C17 C18 C19 0.0
C17 C18 C19 C20 0.0
C18 C19 C20 C21 0.0
C19 C20 C21 C16 0.0
C17 C16 C21 C20 0.0
Sn1 C16 C21 C20 -171.7(2)
C7 C1 C2 O1 0.3(4)
C6 C1 C2 O1 -176.9(3)
C7 C1 C2 C3 178.9(3)
C6 C1 C2 C3 1.7(4)
O1 C2 C3 C4 177.9(3)
C1 C2 C3 C4 -0.7(4)
C2 C3 C4 N2 179.2(3)
C2 C3 C4 C5 -0.8(4)
N2 C4 C5 C6 -178.7(3)
C3 C4 C5 C6 1.2(4)
C4 C5 C6 C1 -0.2(5)
C7 C1 C6 C5 -178.6(3)
C2 C1 C6 C5 -1.2(4)
C2 C1 C7 N1 2.6(4)
C6 C1 C7 N1 179.7(3)
N1 C8 C9 O3 169.8(2)
C26 C8 C9 O3 -66.3(3)
N1 C8 C9 O2 -12.5(3)
C26 C8 C9 O2 111.4(3)
C15 C10 C11 C12 0.4(7)
Sn1 C10 C11 C12 -174.7(4)
C10 C11 C12 C13 -2.0(9)
C11 C12 C13 C14 2.2(9)
C12 C13 C14 C15 -0.9(8)
C11 C10 C15 C14 0.9(6)
Sn1 C10 C15 C14 175.9(3)
C13 C14 C15 C10 -0.7(7)
N1 C8 C26 C29 -62.6(3)
C9 C8 C26 C29 175.0(2)
N1 C8 C26 C27 63.7(3)
C9 C8 C26 C27 -58.7(3)
C29 C26 C27 C28 -63.8(4)
C8 C26 C27 C28 170.4(3)
C1 C7 N1 C8 -175.2(2)
C1 C7 N1 Sn1 18.5(4)
C9 C8 N1 C7 -150.0(2)
C26 C8 N1 C7 87.4(3)
C9 C8 N1 Sn1 17.2(3)
C26 C8 N1 Sn1 -105.3(2)
C3 C4 N2 C22 178.9(3)
C5 C4 N2 C22 -1.1(5)
C3 C4 N2 C24 -2.6(5)
C5 C4 N2 C24 177.3(3)
C23 C22 N2 C4 93.8(4)
C23 C22 N2 C24 -84.7(4)
C25 C24 N2 C4 83.7(4)
C25 C24 N2 C22 -97.6(4)
C3 C2 O1 Sn1 155.5(2)
C1 C2 O1 Sn1 -25.8(4)
O3 C9 O2 Sn1 179.6(2)
C8 C9 O2 Sn1 2.0(3)
C2 O1 Sn1 C16 153.2(2)
C2 O1 Sn1 C10 -75.7(3)
C2 O1 Sn1 N1 33.6(2)
C2 O1 Sn1 O2 41.7(4)
C17 C16 Sn1 O1 171.7(2)
C21 C16 Sn1 O1 -16.5(2)
C17 C16 Sn1 C10 70.4(2)
C21 C16 Sn1 C10 -117.8(2)
C17 C16 Sn1 N1 -102.6(2)
C21 C16 Sn1 N1 69.2(2)
C17 C16 Sn1 O2 -26.2(2)
C21 C16 Sn1 O2 145.6(2)
C11 C10 Sn1 O1 165.5(3)
C15 C10 Sn1 O1 -9.3(3)
C11 C10 Sn1 C16 -94.9(3)
C15 C10 Sn1 C16 90.2(3)
C11 C10 Sn1 N1 78.6(3)
C15 C10 Sn1 N1 -96.3(3)
C11 C10 Sn1 O2 2.5(3)
C15 C10 Sn1 O2 -172.4(3)
C7 N1 Sn1 O1 -28.9(2)
C8 N1 Sn1 O1 164.36(18)
C7 N1 Sn1 C16 -119.3(2)
C8 N1 Sn1 C16 73.97(18)
C7 N1 Sn1 C10 66.4(2)
C8 N1 Sn1 C10 -100.34(18)
C7 N1 Sn1 O2 153.8(2)
C8 N1 Sn1 O2 -12.93(16)
C9 O2 Sn1 O1 -2.3(4)
C9 O2 Sn1 C16 -113.6(2)
C9 O2 Sn1 C10 115.8(2)
C9 O2 Sn1 N1 5.96(19)
